data_4110806
loop_
_publ_author_name
'Jay S. Siegel'
'Kim K. Baldridge'
'Anthony Linden'
'Reto Dorta'

_publ_section_title
;
 d8 Rhodium and Iridium Complexes of Corannulene
;
_journal_name_full 'Journal of the American Chemical Society'
_journal_page_first 10644
_journal_page_last 10645
_journal_paper_doi 10.1021/ja062110x
_journal_volume 128
_journal_year 2006
_chemical_formula_moiety 'C22 H34 Rh 1+, F6 P 1-, 0.25(C4 H10 O), 0.5(C H2 Cl2)'
_chemical_formula_sum 'C23.5 H37.5 Cl F6 O0.25 P Rh'
_chemical_formula_weight 607.38
_chemical_name_systematic
; 
 ? 
;
_space_group_IT_number 14
_symmetry_cell_setting monoclinic
_symmetry_Int_Tables_number 14
_symmetry_space_group_name_Hall '-P 2yn'
_symmetry_space_group_name_H-M 'P 1 21/n 1'
_atom_sites_solution_hydrogens geom
_atom_sites_solution_primary direct
_atom_sites_solution_secondary difmap
_audit_creation_date 05-09-07
_audit_creation_method SHELXL-97
_cell_angle_alpha 90.00
_cell_angle_beta 101.3458(10)
_cell_angle_gamma 90.00
_cell_formula_units_Z 4
_cell_length_a 9.8754(1)
_cell_length_b 18.5374(3)
_cell_length_c 14.7211(2)
_cell_measurement_reflns_used 33977
_cell_measurement_temperature 160(1)
_cell_measurement_theta_max 27.5
_cell_measurement_theta_min 2.0
_cell_volume 2642.24(6)
_computing_cell_refinement 'DENZO-SMN (Otwinowski & Minor, 1997)'
_computing_data_collection 'COLLECT (Nonius, 2000)'
_computing_data_reduction 'DENZO-SMN and SCALEPACK (Otwinowski & Minor, 1997)'
_computing_molecular_graphics 'ORTEPII (Johnson, 1976)'
_computing_publication_material 'SHELXL97 and PLATON (Spek, 2005)'
_computing_structure_refinement 'SHELXL97 (Sheldrick, 1997)'
_computing_structure_solution 'SIR92 (Altomare et al., 1994)'
_diffrn_ambient_temperature 160(1)
_diffrn_detector '65 mm CCD camera on \k goniostat'
_diffrn_detector_area_resol_mean 9
_diffrn_measured_fraction_theta_full 0.999
_diffrn_measured_fraction_theta_max 0.999
_diffrn_measurement_device_type 'Nonius KappaCCD area-detector diffractometer'
_diffrn_measurement_method '\f and \w scans with \k offsets'
_diffrn_radiation_monochromator 'horizontally mounted graphite crystal'
_diffrn_radiation_source 'Nonius FR590 sealed tube generator'
_diffrn_radiation_type 'Mo K\a'
_diffrn_radiation_wavelength 0.71073
_diffrn_reflns_av_R_equivalents 0.0666
_diffrn_reflns_av_sigmaI/netI 0.0341
_diffrn_reflns_limit_h_max 12
_diffrn_reflns_limit_h_min -12
_diffrn_reflns_limit_k_max 23
_diffrn_reflns_limit_k_min -23
_diffrn_reflns_limit_l_max 19
_diffrn_reflns_limit_l_min -19
_diffrn_reflns_number 58760
_diffrn_reflns_theta_full 27.49
_diffrn_reflns_theta_max 27.49
_diffrn_reflns_theta_min 2.29
_diffrn_standards_decay_% 0
_diffrn_standards_number 0
_exptl_absorpt_coefficient_mu 0.860
_exptl_absorpt_correction_T_max 0.931
_exptl_absorpt_correction_T_min 0.761
_exptl_absorpt_correction_type multi-scan
_exptl_absorpt_process_details '(Blessing, 1995)'
_exptl_crystal_colour orange
_exptl_crystal_density_diffrn 1.527
_exptl_crystal_description tablet
_exptl_crystal_F_000 1246
_exptl_crystal_size_max 0.28
_exptl_crystal_size_mid 0.20
_exptl_crystal_size_min 0.10
_refine_diff_density_max 0.819
_refine_diff_density_min -0.786
_refine_diff_density_rms 0.108
_refine_ls_extinction_coef 0.0055(6)
_refine_ls_extinction_expression Fc^*^=kFc[1+0.001xFc^2^\l^3^/sin(2\q)]^-1/4^
_refine_ls_extinction_method SHELXL
_refine_ls_goodness_of_fit_ref 1.052
_refine_ls_hydrogen_treatment constr
_refine_ls_matrix_type full
_refine_ls_number_parameters 309
_refine_ls_number_reflns 6054
_refine_ls_number_restraints 137
_refine_ls_restrained_S_all 1.068
_refine_ls_R_factor_all 0.0554
_refine_ls_R_factor_gt 0.0420
_refine_ls_shift/su_max 0.001
_refine_ls_shift/su_mean 0.000
_refine_ls_structure_factor_coef Fsqd
_refine_ls_weighting_details 'w=1/[\s^2^(Fo^2^)+(0.0623P)^2^+1.6045P] where P=(Fo^2^+2Fc^2^)/3'
_refine_ls_weighting_scheme calc
_refine_ls_wR_factor_gt 0.1058
_refine_ls_wR_factor_ref 0.1119
_reflns_number_gt 4913
_reflns_number_total 6056
_reflns_threshold_expression 'I > 2\s(I)'
_cod_data_source_file ja062110xsi20060328_075611.cif
_cod_data_source_block Complex5
_cod_original_formula_sum 'C23.50 H37.50 Cl F6 O0.25 P Rh'
_cod_database_code 4110806

loop_
_symmetry_equiv_pos_as_xyz
'x, y, z'
'-x+1/2, y+1/2, -z+1/2'
'-x, -y, -z'
'x-1/2, -y-1/2, z-1/2'

loop_
_atom_site_label
_atom_site_type_symbol
_atom_site_fract_x
_atom_site_fract_y
_atom_site_fract_z
_atom_site_U_iso_or_equiv
_atom_site_adp_type
_atom_site_occupancy
_atom_site_symmetry_multiplicity
_atom_site_calc_flag
_atom_site_refinement_flags
_atom_site_disorder_assembly
_atom_site_disorder_group
Rh1 Rh 0.42546(2) 0.182859(11) 0.842558(15) 0.03362(11) Uani 1 1 d . . .
C1 C 0.3036(4) 0.0995(2) 0.7382(3) 0.0607(10) Uani 1 1 d . . .
H1 H 0.3284 0.0799 0.6842 0.073 Uiso 1 1 calc R . .
C2 C 0.2220(4) 0.1618(2) 0.7323(3) 0.0649(11) Uani 1 1 d . . .
H2 H 0.1902 0.1844 0.6741 0.078 Uiso 1 1 calc R . .
C3 C 0.1882(3) 0.18988(18) 0.8116(3) 0.0554(10) Uani 1 1 d . . .
H3 H 0.1382 0.2339 0.8084 0.066 Uiso 1 1 calc R . .
C4 C 0.2267(3) 0.15439(19) 0.8973(3) 0.0513(8) Uani 1 1 d . . .
H4 H 0.1984 0.1729 0.9508 0.062 Uiso 1 1 calc R . .
C5 C 0.3061(3) 0.09222(18) 0.9033(3) 0.0510(8) Uani 1 1 d . . .
H5 H 0.3313 0.0675 0.9607 0.061 Uiso 1 1 calc R . .
C6 C 0.3485(3) 0.06626(17) 0.8250(3) 0.0516(9) Uani 1 1 d . . .
H6 H 0.4083 0.0257 0.8300 0.062 Uiso 1 1 calc R . .
C7 C 0.6239(4) 0.16080(17) 0.8063(3) 0.0471(8) Uani 1 1 d . A .
H7 H 0.6653 0.2042 0.7819 0.057 Uiso 1 1 calc R . .
C8 C 0.6380(3) 0.16159(16) 0.9032(2) 0.0393(6) Uani 1 1 d . A .
H8 H 0.6877 0.2053 0.9323 0.047 Uiso 1 1 calc R . .
C9 C 0.6675(3) 0.09571(17) 0.9630(2) 0.0403(7) Uani 1 1 d D . .
H91 H 0.6357 0.0525 0.9252 0.048 Uiso 0.482(6) 1 calc PR A 1
H92 H 0.6140 0.0985 1.0131 0.048 Uiso 0.482(6) 1 calc PR A 1
H93 H 0.6143 0.0541 0.9324 0.048 Uiso 0.518(6) 1 calc PR A 2
H94 H 0.6398 0.1041 1.0232 0.048 Uiso 0.518(6) 1 calc PR A 2
C10A C 0.8218(5) 0.0868(7) 1.0066(5) 0.0423(18) Uani 0.482(6) 1 d PDU A 1
H101 H 0.8462 0.1217 1.0580 0.051 Uiso 0.482(6) 1 calc PR A 1
H102 H 0.8364 0.0377 1.0334 0.051 Uiso 0.482(6) 1 calc PR A 1
C11A C 0.9190(6) 0.0976(3) 0.9397(4) 0.0422(15) Uani 0.482(6) 1 d PDU A 1
H111 H 1.0142 0.0879 0.9735 0.051 Uiso 0.482(6) 1 calc PR A 1
H112 H 0.9149 0.1490 0.9212 0.051 Uiso 0.482(6) 1 calc PR A 1
C12A C 0.8930(7) 0.0517(4) 0.8513(4) 0.0401(15) Uani 0.482(6) 1 d PDU A 1
H121 H 0.8519 0.0055 0.8661 0.048 Uiso 0.482(6) 1 calc PR A 1
H122 H 0.9840 0.0402 0.8363 0.048 Uiso 0.482(6) 1 calc PR A 1
C13A C 0.7987(5) 0.0827(5) 0.7607(5) 0.0448(17) Uani 0.482(6) 1 d PDU A 1
H131 H 0.8373 0.1302 0.7488 0.054 Uiso 0.482(6) 1 calc PR A 1
H132 H 0.8110 0.0507 0.7091 0.054 Uiso 0.482(6) 1 calc PR A 1
C10B C 0.8236(5) 0.0796(6) 0.9785(5) 0.0455(18) Uani 0.518(6) 1 d PDU A 2
H103 H 0.8738 0.1256 0.9938 0.055 Uiso 0.518(6) 1 calc PR A 2
H104 H 0.8476 0.0480 1.0336 0.055 Uiso 0.518(6) 1 calc PR A 2
C11B C 0.8778(6) 0.0443(3) 0.8996(4) 0.0422(14) Uani 0.518(6) 1 d PDU A 2
H113 H 0.8184 0.0023 0.8777 0.051 Uiso 0.518(6) 1 calc PR A 2
H114 H 0.9717 0.0257 0.9245 0.051 Uiso 0.518(6) 1 calc PR A 2
C12B C 0.8851(6) 0.0922(3) 0.8154(4) 0.0411(14) Uani 0.518(6) 1 d PDU A 2
H123 H 0.9782 0.0859 0.8010 0.049 Uiso 0.518(6) 1 calc PR A 2
H124 H 0.8786 0.1430 0.8350 0.049 Uiso 0.518(6) 1 calc PR A 2
C13B C 0.7780(6) 0.0818(5) 0.7234(5) 0.0515(18) Uani 0.518(6) 1 d PDU A 2
H133 H 0.7921 0.1177 0.6763 0.062 Uiso 0.518(6) 1 calc PR A 2
H134 H 0.7841 0.0327 0.6980 0.062 Uiso 0.518(6) 1 calc PR A 2
C14 C 0.6397(4) 0.0933(2) 0.7526(2) 0.0562(9) Uani 1 1 d D . .
H141 H 0.5934 0.0988 0.6869 0.067 Uiso 0.482(6) 1 calc PR A 1
H142 H 0.5988 0.0515 0.7791 0.067 Uiso 0.482(6) 1 calc PR A 1
H143 H 0.5664 0.0932 0.6960 0.067 Uiso 0.518(6) 1 calc PR A 2
H144 H 0.6227 0.0514 0.7905 0.067 Uiso 0.518(6) 1 calc PR A 2
C15 C 0.4584(3) 0.28529(15) 0.9174(2) 0.0416(7) Uani 1 1 d . . .
H15 H 0.5480 0.2868 0.9630 0.050 Uiso 1 1 calc R . .
C16 C 0.4750(3) 0.29438(15) 0.8261(2) 0.0410(7) Uani 1 1 d . . .
H16 H 0.5735 0.3020 0.8209 0.049 Uiso 1 1 calc R . .
C17 C 0.3745(4) 0.33769(17) 0.7558(2) 0.0459(7) Uani 1 1 d . . .
H171 H 0.2813 0.3355 0.7711 0.055 Uiso 1 1 calc R . .
H172 H 0.3689 0.3168 0.6933 0.055 Uiso 1 1 calc R . .
C18 C 0.4224(4) 0.41662(18) 0.7563(3) 0.0535(8) Uani 1 1 d . . .
H181 H 0.5050 0.4187 0.7276 0.064 Uiso 1 1 calc R . .
H182 H 0.3488 0.4451 0.7167 0.064 Uiso 1 1 calc R . .
C19 C 0.4575(4) 0.45251(17) 0.8504(3) 0.0523(8) Uani 1 1 d . . .
H191 H 0.4805 0.5036 0.8411 0.063 Uiso 1 1 calc R . .
H192 H 0.5417 0.4293 0.8860 0.063 Uiso 1 1 calc R . .
C20 C 0.3474(4) 0.45077(17) 0.9095(3) 0.0515(8) Uani 1 1 d . . .
H201 H 0.2569 0.4423 0.8681 0.062 Uiso 1 1 calc R . .
H202 H 0.3435 0.4990 0.9377 0.062 Uiso 1 1 calc R . .
C21 C 0.3664(4) 0.39408(17) 0.9873(2) 0.0529(8) Uani 1 1 d . . .
H211 H 0.3035 0.4064 1.0297 0.063 Uiso 1 1 calc R . .
H212 H 0.4621 0.3978 1.0232 0.063 Uiso 1 1 calc R . .
C22 C 0.3398(4) 0.31496(16) 0.9565(2) 0.0462(7) Uani 1 1 d . . .
H221 H 0.3271 0.2854 1.0102 0.055 Uiso 1 1 calc R . .
H222 H 0.2539 0.3120 0.9089 0.055 Uiso 1 1 calc R . .
P1 P 0.90210(9) 0.35166(5) 0.69389(6) 0.0449(2) Uani 1 1 d . . .
F1 F 0.9962(3) 0.30491(14) 0.63951(19) 0.0837(8) Uani 1 1 d . . .
F2 F 0.8778(4) 0.28333(16) 0.7516(3) 0.1151(11) Uani 1 1 d . . .
F3 F 0.7723(3) 0.3332(2) 0.6179(2) 0.1173(12) Uani 1 1 d . . .
F4 F 0.8120(3) 0.39797(14) 0.74823(18) 0.0794(7) Uani 1 1 d . . .
F5 F 0.9313(4) 0.41979(13) 0.6361(2) 0.0981(9) Uani 1 1 d . . .
F6 F 1.0340(2) 0.3680(2) 0.77042(19) 0.1005(10) Uani 1 1 d . . .

loop_
_atom_site_aniso_label
_atom_site_aniso_U_11
_atom_site_aniso_U_22
_atom_site_aniso_U_33
_atom_site_aniso_U_23
_atom_site_aniso_U_13
_atom_site_aniso_U_12
Rh1 0.03509(15) 0.02600(14) 0.03806(15) -0.00153(8) 0.00302(9) 0.00164(8)
C1 0.066(2) 0.049(2) 0.061(2) -0.0189(17) -0.0043(18) -0.0100(17)
C2 0.064(2) 0.0479(19) 0.066(2) 0.0006(18) -0.0284(19) -0.0061(18)
C3 0.0315(16) 0.0398(18) 0.088(3) -0.0015(17) -0.0056(16) 0.0001(13)
C4 0.0337(16) 0.0461(18) 0.076(2) -0.0033(17) 0.0156(15) -0.0095(14)
C5 0.0409(17) 0.0423(18) 0.067(2) 0.0077(16) 0.0049(15) -0.0111(14)
C6 0.0444(18) 0.0284(15) 0.077(2) -0.0055(15) -0.0014(16) -0.0071(13)
C7 0.0511(18) 0.0331(15) 0.065(2) 0.0113(15) 0.0308(16) 0.0131(14)
C8 0.0300(14) 0.0335(14) 0.0539(18) -0.0067(13) 0.0071(12) 0.0023(12)
C9 0.0382(15) 0.0461(17) 0.0373(15) -0.0001(13) 0.0092(12) 0.0082(13)
C10A 0.039(3) 0.048(3) 0.040(3) 0.001(3) 0.009(2) 0.007(2)
C11A 0.038(3) 0.045(3) 0.045(3) 0.000(2) 0.010(2) 0.005(2)
C12A 0.037(2) 0.041(3) 0.044(3) -0.004(3) 0.012(2) 0.005(2)
C13A 0.071(3) 0.041(3) 0.033(3) -0.006(3) 0.037(3) 0.009(3)
C10B 0.040(3) 0.049(3) 0.045(3) -0.001(3) 0.001(2) 0.010(2)
C11B 0.037(2) 0.040(3) 0.046(3) 0.002(2) 0.002(2) 0.011(2)
C12B 0.041(2) 0.038(3) 0.048(3) 0.000(2) 0.019(2) 0.002(2)
C13B 0.069(3) 0.054(3) 0.041(3) -0.003(3) 0.032(3) 0.004(3)
C14 0.080(3) 0.052(2) 0.0412(16) 0.0049(15) 0.0219(17) 0.0264(18)
C15 0.0441(16) 0.0270(14) 0.0487(17) -0.0060(12) -0.0029(13) 0.0038(12)
C16 0.0387(15) 0.0249(13) 0.0575(19) -0.0035(13) 0.0051(13) 0.0005(12)
C17 0.0562(19) 0.0330(15) 0.0487(18) 0.0007(13) 0.0111(15) 0.0067(14)
C18 0.064(2) 0.0336(16) 0.067(2) 0.0082(15) 0.0216(18) 0.0085(15)
C19 0.068(2) 0.0227(14) 0.066(2) -0.0012(14) 0.0150(17) -0.0008(14)
C20 0.063(2) 0.0312(15) 0.060(2) -0.0075(14) 0.0125(16) 0.0037(15)
C21 0.066(2) 0.0387(17) 0.056(2) -0.0063(15) 0.0158(17) 0.0076(15)
C22 0.057(2) 0.0342(16) 0.0481(18) -0.0023(13) 0.0116(15) 0.0055(13)
P1 0.0459(4) 0.0380(4) 0.0481(5) 0.0037(3) 0.0022(3) -0.0016(3)
F1 0.110(2) 0.0718(16) 0.0742(16) -0.0114(12) 0.0293(15) 0.0201(14)
F2 0.162(3) 0.0685(18) 0.130(3) 0.0385(18) 0.068(2) 0.0026(19)
F3 0.0776(19) 0.172(3) 0.088(2) -0.028(2) -0.0176(16) -0.027(2)
F4 0.0712(15) 0.0878(17) 0.0830(16) 0.0024(14) 0.0246(12) 0.0306(13)
F5 0.150(3) 0.0500(14) 0.110(2) 0.0148(14) 0.062(2) -0.0031(16)
F6 0.0497(13) 0.172(3) 0.0738(16) -0.0416(18) -0.0020(11) 0.0052(16)

loop_
_atom_type_symbol
_atom_type_description
_atom_type_number_in_cell
_atom_type_scat_dispersion_real
_atom_type_scat_dispersion_imag
_atom_type_scat_source
C C 94 0.0033 0.0016
; International Tables for Crystallography (1992). 
Vol. C, Tables 4.2.6.8 and 6.1.1.4
;
H H 150 0.0000 0.0000
; International Tables for Crystallography (1992). 
Vol. C, Tables 4.2.6.8 and 6.1.1.4
;
Cl Cl 4 0.1484 0.1585
; International Tables for Crystallography (1992). 
Vol. C, Tables 4.2.6.8 and 6.1.1.4
;
F F 24 0.0171 0.0103
; International Tables for Crystallography (1992). 
Vol. C, Tables 4.2.6.8 and 6.1.1.4
;
O O 1 0.0106 0.0060
; International Tables for Crystallography (1992). 
Vol. C, Tables 4.2.6.8 and 6.1.1.4
;
P P 4 0.1023 0.0942
; International Tables for Crystallography (1992). 
Vol. C, Tables 4.2.6.8 and 6.1.1.4
;
Rh Rh 4 -1.1178 0.9187
; International Tables for Crystallography (1992). 
Vol. C, Tables 4.2.6.8 and 6.1.1.4
;

loop_
_geom_angle_atom_site_label_1
_geom_angle_atom_site_label_2
_geom_angle_atom_site_label_3
_geom_angle
C16 Rh1 C8 89.87(12)
C16 Rh1 C7 85.22(12)
C8 Rh1 C7 37.98(13)
C16 Rh1 C15 37.56(12)
C8 Rh1 C15 85.07(11)
C7 Rh1 C15 103.64(13)
C16 Rh1 C6 166.80(13)
C8 Rh1 C6 98.58(12)
C7 Rh1 C6 95.18(13)
C15 Rh1 C6 152.83(14)
C16 Rh1 C3 99.72(12)
C8 Rh1 C3 164.96(14)
C7 Rh1 C3 153.65(16)
C15 Rh1 C3 95.46(12)
C6 Rh1 C3 74.25(12)
C16 Rh1 C4 118.95(12)
C8 Rh1 C4 129.54(13)
C7 Rh1 C4 155.23(13)
C15 Rh1 C4 94.25(12)
C6 Rh1 C4 62.64(13)
C3 Rh1 C4 35.43(14)
C16 Rh1 C5 151.73(13)
C8 Rh1 C5 103.59(12)
C7 Rh1 C5 120.56(12)
C15 Rh1 C5 117.96(13)
C6 Rh1 C5 34.95(13)
C3 Rh1 C5 62.90(13)
C4 Rh1 C5 34.67(12)
C16 Rh1 C1 131.34(13)
C8 Rh1 C1 119.07(13)
C7 Rh1 C1 94.98(15)
C15 Rh1 C1 155.61(13)
C6 Rh1 C1 35.46(13)
C3 Rh1 C1 62.28(14)
C4 Rh1 C1 73.58(14)
C5 Rh1 C1 62.73(14)
C16 Rh1 C2 105.32(13)
C8 Rh1 C2 152.51(14)
C7 Rh1 C2 119.27(16)
C15 Rh1 C2 120.90(13)
C6 Rh1 C2 63.00(13)
C3 Rh1 C2 34.42(16)
C4 Rh1 C2 62.42(16)
C5 Rh1 C2 73.58(14)
C1 Rh1 C2 34.73(14)
C2 C1 C6 119.4(4)
C2 C1 Rh1 73.25(19)
C6 C1 Rh1 70.35(18)
C2 C1 H1 120.3
C6 C1 H1 120.3
Rh1 C1 H1 128.2
C3 C2 C1 119.4(4)
C3 C2 Rh1 70.67(19)
C1 C2 Rh1 72.02(19)
C3 C2 H2 120.3
C1 C2 H2 120.3
Rh1 C2 H2 129.3
C2 C3 C4 121.0(3)
C2 C3 Rh1 74.9(2)
C4 C3 Rh1 73.23(19)
C2 C3 H3 119.5
C4 C3 H3 119.5
Rh1 C3 H3 123.9
C5 C4 C3 119.7(4)
C5 C4 Rh1 72.9(2)
C3 C4 Rh1 71.3(2)
C5 C4 H4 120.2
C3 C4 H4 120.2
Rh1 C4 H4 127.7
C4 C5 C6 119.6(3)
C4 C5 Rh1 72.47(19)
C6 C5 Rh1 70.91(19)
C4 C5 H5 120.2
C6 C5 H5 120.2
Rh1 C5 H5 128.7
C5 C6 C1 120.6(3)
C5 C6 Rh1 74.13(18)
C1 C6 Rh1 74.19(19)
C5 C6 H6 119.7
C1 C6 H6 119.7
Rh1 C6 H6 123.4
C8 C7 C14 122.8(3)
C8 C7 Rh1 70.25(17)
C14 C7 Rh1 118.6(3)
C8 C7 H7 112.9
C14 C7 H7 112.9
Rh1 C7 H7 112.9
C7 C8 C9 123.8(3)
C7 C8 Rh1 71.76(18)
C9 C8 Rh1 117.0(2)
C7 C8 H8 112.7
C9 C8 H8 112.7
Rh1 C8 H8 112.7
C8 C9 C10A 113.2(5)
C8 C9 C10B 108.5(5)
C8 C9 H91 108.9
C10A C9 H91 108.9
C8 C9 H92 108.9
C10A C9 H92 108.9
H91 C9 H92 107.8
C8 C9 H93 110.0
C10B C9 H93 110.0
C8 C9 H94 110.0
C10B C9 H94 110.0
H93 C9 H94 108.4
C11A C10A C9 114.6(5)
C11A C10A H101 108.6
C9 C10A H101 108.6
C11A C10A H102 108.6
C9 C10A H102 108.6
H101 C10A H102 107.6
C10A C11A C12A 117.1(6)
C10A C11A H111 108.0
C12A C11A H111 108.0
C10A C11A H112 108.0
C12A C11A H112 108.0
H111 C11A H112 107.3
C11A C12A C13A 119.2(5)
C11A C12A H121 107.5
C13A C12A H121 107.5
C11A C12A H122 107.5
C13A C12A H122 107.5
H121 C12A H122 107.0
C14 C13A C12A 121.9(5)
C14 C13A H131 106.9
C12A C13A H131 106.9
C14 C13A H132 106.9
C12A C13A H132 106.9
H131 C13A H132 106.7
C11B C10B C9 117.5(5)
C11B C10B H103 107.9
C9 C10B H103 107.9
C11B C10B H104 107.9
C9 C10B H104 107.9
H103 C10B H104 107.2
C10B C11B C12B 116.6(5)
C10B C11B H113 108.1
C12B C11B H113 108.1
C10B C11B H114 108.1
C12B C11B H114 108.1
H113 C11B H114 107.3
C11B C12B C13B 119.9(5)
C11B C12B H123 107.4
C13B C12B H123 107.4
C11B C12B H124 107.4
C13B C12B H124 107.4
H123 C12B H124 106.9
C14 C13B C12B 103.3(5)
C14 C13B H133 111.1
C12B C13B H133 111.1
C14 C13B H134 111.1
C12B C13B H134 111.1
H133 C13B H134 109.1
C7 C14 C13B 117.1(5)
C7 C14 C13A 105.7(4)
C7 C14 H141 110.6
C13A C14 H141 110.6
C7 C14 H142 110.6
C13A C14 H142 110.6
H141 C14 H142 108.7
C7 C14 H143 108.0
C13B C14 H143 108.0
C7 C14 H144 108.0
C13B C14 H144 108.0
H143 C14 H144 107.3
C16 C15 C22 124.8(3)
C16 C15 Rh1 69.73(17)
C22 C15 Rh1 117.4(2)
C16 C15 H15 112.7
C22 C15 H15 112.7
Rh1 C15 H15 112.7
C15 C16 C17 122.4(3)
C15 C16 Rh1 72.71(18)
C17 C16 Rh1 117.0(2)
C15 C16 H16 113.0
C17 C16 H16 113.0
Rh1 C16 H16 113.0
C16 C17 C18 109.9(3)
C16 C17 H171 109.7
C18 C17 H171 109.7
C16 C17 H172 109.7
C18 C17 H172 109.7
H171 C17 H172 108.2
C19 C18 C17 115.9(3)
C19 C18 H181 108.3
C17 C18 H181 108.3
C19 C18 H182 108.3
C17 C18 H182 108.3
H181 C18 H182 107.4
C18 C19 C20 116.9(3)
C18 C19 H191 108.1
C20 C19 H191 108.1
C18 C19 H192 108.1
C20 C19 H192 108.1
H191 C19 H192 107.3
C19 C20 C21 116.4(3)
C19 C20 H201 108.2
C21 C20 H201 108.2
C19 C20 H202 108.2
C21 C20 H202 108.2
H201 C20 H202 107.4
C20 C21 C22 116.2(3)
C20 C21 H211 108.2
C22 C21 H211 108.2
C20 C21 H212 108.2
C22 C21 H212 108.2
H211 C21 H212 107.4
C15 C22 C21 111.1(3)
C15 C22 H221 109.4
C21 C22 H221 109.4
C15 C22 H222 109.4
C21 C22 H222 109.4
H221 C22 H222 108.0
F3 P1 F4 90.97(18)
F3 P1 F2 91.1(2)
F4 P1 F2 90.19(18)
F3 P1 F6 178.4(2)
F4 P1 F6 90.15(15)
F2 P1 F6 87.8(2)
F3 P1 F5 90.0(2)
F4 P1 F5 91.10(15)
F2 P1 F5 178.3(2)
F6 P1 F5 91.1(2)
F3 P1 F1 89.94(19)
F4 P1 F1 179.08(17)
F2 P1 F1 89.96(17)
F6 P1 F1 88.95(16)
F5 P1 F1 88.73(16)

loop_
_geom_bond_atom_site_label_1
_geom_bond_atom_site_label_2
_geom_bond_distance
Rh1 C16 2.149(3)
Rh1 C8 2.150(3)
Rh1 C7 2.169(3)
Rh1 C15 2.187(3)
Rh1 C6 2.289(3)
Rh1 C3 2.301(3)
Rh1 C4 2.325(3)
Rh1 C5 2.330(3)
Rh1 C1 2.338(3)
Rh1 C2 2.354(3)
C1 C2 1.401(5)
C1 C6 1.410(5)
C1 H1 0.9500
C2 C3 1.378(6)
C2 H2 0.9500
C3 C4 1.407(6)
C3 H3 0.9500
C4 C5 1.387(5)
C4 H4 0.9500
C5 C6 1.388(5)
C5 H5 0.9500
C6 H6 0.9500
C7 C8 1.406(5)
C7 C14 1.504(5)
C7 H7 1.0000
C8 C9 1.500(4)
C8 H8 1.0000
C9 C10A 1.541(5)
C9 C10B 1.543(5)
C9 H91 0.9900
C9 H92 0.9900
C9 H93 0.9900
C9 H94 0.9900
C10A C11A 1.517(8)
C10A H101 0.9900
C10A H102 0.9900
C11A C12A 1.534(6)
C11A H111 0.9900
C11A H112 0.9900
C12A C13A 1.577(8)
C12A H121 0.9900
C12A H122 0.9900
C13A C14 1.564(5)
C13A H131 0.9900
C13A H132 0.9900
C10B C11B 1.520(8)
C10B H103 0.9900
C10B H104 0.9900
C11B C12B 1.537(6)
C11B H113 0.9900
C11B H114 0.9900
C12B C13B 1.559(8)
C12B H123 0.9900
C12B H124 0.9900
C13B C14 1.525(5)
C13B H133 0.9900
C13B H134 0.9900
C14 H141 0.9900
C14 H142 0.9900
C14 H143 0.9900
C14 H144 0.9900
C15 C16 1.397(5)
C15 C22 1.506(5)
C15 H15 1.0000
C16 C17 1.515(4)
C16 H16 1.0000
C17 C18 1.537(5)
C17 H171 0.9900
C17 H172 0.9900
C18 C19 1.514(5)
C18 H181 0.9900
C18 H182 0.9900
C19 C20 1.520(5)
C19 H191 0.9900
C19 H192 0.9900
C20 C21 1.539(5)
C20 H201 0.9900
C20 H202 0.9900
C21 C22 1.543(4)
C21 H211 0.9900
C21 H212 0.9900
C22 H221 0.9900
C22 H222 0.9900
P1 F3 1.564(3)
P1 F4 1.565(3)
P1 F2 1.569(3)
P1 F6 1.575(2)
P1 F5 1.581(3)
P1 F1 1.596(3)

loop_
_geom_torsion_atom_site_label_1
_geom_torsion_atom_site_label_2
_geom_torsion_atom_site_label_3
_geom_torsion_atom_site_label_4
_geom_torsion
C16 Rh1 C1 C2 -49.3(3)
C8 Rh1 C1 C2 -168.4(3)
C7 Rh1 C1 C2 -137.4(3)
C15 Rh1 C1 C2 2.6(5)
C6 Rh1 C1 C2 130.7(4)
C3 Rh1 C1 C2 28.6(3)
C4 Rh1 C1 C2 65.0(3)
C5 Rh1 C1 C2 100.7(3)
C16 Rh1 C1 C6 180.0(2)
C8 Rh1 C1 C6 60.9(3)
C7 Rh1 C1 C6 91.9(2)
C15 Rh1 C1 C6 -128.1(3)
C3 Rh1 C1 C6 -102.1(3)
C4 Rh1 C1 C6 -65.7(2)
C5 Rh1 C1 C6 -30.0(2)
C2 Rh1 C1 C6 -130.7(4)
C6 C1 C2 C3 0.7(6)
Rh1 C1 C2 C3 -54.4(3)
C6 C1 C2 Rh1 55.1(3)
C16 Rh1 C2 C3 -84.8(2)
C8 Rh1 C2 C3 153.7(3)
C7 Rh1 C2 C3 -178.0(2)
C15 Rh1 C2 C3 -47.4(3)
C6 Rh1 C2 C3 101.8(3)
C4 Rh1 C2 C3 30.2(2)
C5 Rh1 C2 C3 65.8(2)
C1 Rh1 C2 C3 131.4(4)
C16 Rh1 C2 C1 143.8(3)
C8 Rh1 C2 C1 22.4(5)
C7 Rh1 C2 C1 50.7(3)
C15 Rh1 C2 C1 -178.7(2)
C6 Rh1 C2 C1 -29.6(3)
C3 Rh1 C2 C1 -131.4(4)
C4 Rh1 C2 C1 -101.2(3)
C5 Rh1 C2 C1 -65.6(3)
C1 C2 C3 C4 -4.3(5)
Rh1 C2 C3 C4 -59.3(3)
C1 C2 C3 Rh1 55.0(3)
C16 Rh1 C3 C2 103.0(2)
C8 Rh1 C3 C2 -128.1(5)
C7 Rh1 C3 C2 4.0(4)
C15 Rh1 C3 C2 140.6(2)
C6 Rh1 C3 C2 -65.0(2)
C4 Rh1 C3 C2 -129.7(3)
C5 Rh1 C3 C2 -100.7(2)
C1 Rh1 C3 C2 -28.9(2)
C16 Rh1 C3 C4 -127.3(2)
C8 Rh1 C3 C4 1.6(6)
C7 Rh1 C3 C4 133.7(3)
C15 Rh1 C3 C4 -89.7(2)
C6 Rh1 C3 C4 64.7(2)
C5 Rh1 C3 C4 29.0(2)
C1 Rh1 C3 C4 100.8(2)
C2 Rh1 C3 C4 129.7(3)
C2 C3 C4 C5 3.5(5)
Rh1 C3 C4 C5 -56.6(3)
C2 C3 C4 Rh1 60.1(3)
C16 Rh1 C4 C5 -165.8(2)
C8 Rh1 C4 C5 -48.8(3)
C7 Rh1 C4 C5 0.6(4)
C15 Rh1 C4 C5 -136.0(2)
C6 Rh1 C4 C5 29.1(2)
C3 Rh1 C4 C5 130.6(3)
C1 Rh1 C4 C5 65.6(2)
C2 Rh1 C4 C5 101.2(2)
C16 Rh1 C4 C3 63.6(2)
C8 Rh1 C4 C3 -179.45(19)
C7 Rh1 C4 C3 -130.0(3)
C15 Rh1 C4 C3 93.4(2)
C6 Rh1 C4 C3 -101.5(2)
C5 Rh1 C4 C3 -130.6(3)
C1 Rh1 C4 C3 -65.0(2)
C2 Rh1 C4 C3 -29.4(2)
C3 C4 C5 C6 0.9(5)
Rh1 C4 C5 C6 -55.0(3)
C3 C4 C5 Rh1 55.9(3)
C16 Rh1 C5 C4 26.9(4)
C8 Rh1 C5 C4 143.3(2)
C7 Rh1 C5 C4 -179.7(2)
C15 Rh1 C5 C4 51.7(2)
C6 Rh1 C5 C4 -131.2(3)
C3 Rh1 C5 C4 -29.6(2)
C1 Rh1 C5 C4 -100.7(2)
C2 Rh1 C5 C4 -65.0(2)
C16 Rh1 C5 C6 158.1(2)
C8 Rh1 C5 C6 -85.5(2)
C7 Rh1 C5 C6 -48.6(2)
C15 Rh1 C5 C6 -177.14(19)
C3 Rh1 C5 C6 101.5(2)
C4 Rh1 C5 C6 131.2(3)
C1 Rh1 C5 C6 30.4(2)
C2 Rh1 C5 C6 66.1(2)
C4 C5 C6 C1 -4.5(5)
Rh1 C5 C6 C1 -60.2(3)
C4 C5 C6 Rh1 55.7(3)
C2 C1 C6 C5 3.7(5)
Rh1 C1 C6 C5 60.2(3)
C2 C1 C6 Rh1 -56.5(3)
C16 Rh1 C6 C5 -129.2(5)
C8 Rh1 C6 C5 101.5(2)
C7 Rh1 C6 C5 139.6(2)
C15 Rh1 C6 C5 5.5(4)
C3 Rh1 C6 C5 -65.0(2)
C4 Rh1 C6 C5 -28.8(2)
C1 Rh1 C6 C5 -129.1(3)
C2 Rh1 C6 C5 -100.1(2)
C16 Rh1 C6 C1 -0.2(7)
C8 Rh1 C6 C1 -129.4(2)
C7 Rh1 C6 C1 -91.3(2)
C15 Rh1 C6 C1 134.6(3)
C3 Rh1 C6 C1 64.1(3)
C4 Rh1 C6 C1 100.3(3)
C5 Rh1 C6 C1 129.1(3)
C2 Rh1 C6 C1 29.0(2)
C16 Rh1 C7 C8 95.9(2)
C15 Rh1 C7 C8 63.0(2)
C6 Rh1 C7 C8 -97.3(2)
C3 Rh1 C7 C8 -161.8(2)
C4 Rh1 C7 C8 -72.1(4)
C5 Rh1 C7 C8 -71.8(2)
C1 Rh1 C7 C8 -132.9(2)
C2 Rh1 C7 C8 -159.16(19)
C16 Rh1 C7 C14 -146.6(3)
C8 Rh1 C7 C14 117.4(3)
C15 Rh1 C7 C14 -179.6(2)
C6 Rh1 C7 C14 20.1(3)
C3 Rh1 C7 C14 -44.4(4)
C4 Rh1 C7 C14 45.3(5)
C5 Rh1 C7 C14 45.7(3)
C1 Rh1 C7 C14 -15.5(3)
C2 Rh1 C7 C14 -41.7(3)
C14 C7 C8 C9 -1.2(5)
Rh1 C7 C8 C9 110.7(3)
C14 C7 C8 Rh1 -111.9(3)
C16 Rh1 C8 C7 -82.4(2)
C15 Rh1 C8 C7 -119.7(2)
C6 Rh1 C8 C7 87.4(2)
C3 Rh1 C8 C7 147.6(4)
C4 Rh1 C8 C7 148.9(2)
C5 Rh1 C8 C7 122.7(2)
C1 Rh1 C8 C7 56.6(2)
C2 Rh1 C8 C7 42.2(4)
C16 Rh1 C8 C9 158.3(2)
C7 Rh1 C8 C9 -119.3(3)
C15 Rh1 C8 C9 121.0(2)
C6 Rh1 C8 C9 -31.9(2)
C3 Rh1 C8 C9 28.3(6)
C4 Rh1 C8 C9 29.5(3)
C5 Rh1 C8 C9 3.4(3)
C1 Rh1 C8 C9 -62.7(3)
C2 Rh1 C8 C9 -77.1(4)
C7 C8 C9 C10A 97.1(5)
Rh1 C8 C9 C10A -177.6(4)
C7 C8 C9 C10B 80.4(5)
Rh1 C8 C9 C10B 165.7(4)
C8 C9 C10A C11A -46.3(9)
C9 C10A C11A C12A -54.6(10)
C10A C11A C12A C13A 92.2(8)
C11A C12A C13A C14 -69.1(9)
C8 C9 C10B C11B -77.0(8)
C9 C10B C11B C12B 72.8(10)
C10B C11B C12B C13B -106.0(6)
C11B C12B C13B C14 58.0(8)
C8 C7 C14 C13B -99.6(5)
Rh1 C7 C14 C13B 176.5(4)
C8 C7 C14 C13A -81.4(5)
Rh1 C7 C14 C13A -165.3(4)
C12B C13B C14 C7 51.3(7)
C12B C13B C14 C13A -8.5(14)
C12A C13A C14 C7 77.3(7)
C12A C13A C14 C13B -156(2)
C8 Rh1 C15 C16 96.23(19)
C7 Rh1 C15 C16 62.9(2)
C6 Rh1 C15 C16 -164.6(2)
C3 Rh1 C15 C16 -98.9(2)
C4 Rh1 C15 C16 -134.40(19)
C5 Rh1 C15 C16 -160.99(18)
C1 Rh1 C15 C16 -75.9(4)
C2 Rh1 C15 C16 -74.2(2)
C16 Rh1 C15 C22 119.6(3)
C8 Rh1 C15 C22 -144.1(3)
C7 Rh1 C15 C22 -177.5(2)
C6 Rh1 C15 C22 -44.9(4)
C3 Rh1 C15 C22 20.8(3)
C4 Rh1 C15 C22 -14.8(3)
C5 Rh1 C15 C22 -41.4(3)
C1 Rh1 C15 C22 43.7(5)
C2 Rh1 C15 C22 45.5(3)
C22 C15 C16 C17 1.5(5)
Rh1 C15 C16 C17 111.4(3)
C22 C15 C16 Rh1 -109.9(3)
C8 Rh1 C16 C15 -82.06(19)
C7 Rh1 C16 C15 -119.8(2)
C6 Rh1 C16 C15 147.9(5)
C3 Rh1 C16 C15 86.3(2)
C4 Rh1 C16 C15 54.5(2)
C5 Rh1 C16 C15 37.4(3)
C1 Rh1 C16 C15 147.8(2)
C2 Rh1 C16 C15 121.1(2)
C8 Rh1 C16 C17 159.9(3)
C7 Rh1 C16 C17 122.1(3)
C15 Rh1 C16 C17 -118.1(3)
C6 Rh1 C16 C17 29.8(7)
C3 Rh1 C16 C17 -31.8(3)
C4 Rh1 C16 C17 -63.6(3)
C5 Rh1 C16 C17 -80.7(4)
C1 Rh1 C16 C17 29.7(3)
C2 Rh1 C16 C17 3.0(3)
C15 C16 C17 C18 91.6(4)
Rh1 C16 C17 C18 177.5(2)
C16 C17 C18 C19 -50.1(4)
C17 C18 C19 C20 -54.1(4)
C18 C19 C20 C21 101.0(4)
C19 C20 C21 C22 -72.3(4)
C16 C15 C22 C21 -83.8(4)
Rh1 C15 C22 C21 -167.2(2)
C20 C21 C22 C15 75.9(4)
